data_7219973
loop_
_publ_author_name
'Manolova, Y.'
'Kurteva, V.'
'Antonov, L.'
'Marciniak, H.'
'Lochbrunner, S.'
'Crochet, A.'
'Fromm, K. M.'
'Kamounah, F. S.'
'Hansen, P. E.'

_publ_section_title
;
 4-Hydroxy-1-naphthaldehydes: proton transfer or deprotonation.
;
_journal_issue 15
_journal_name_full 'Physical chemistry chemical physics : PCCP'
_journal_page_first 10238
_journal_page_last 10249
_journal_paper_doi 10.1039/c5cp00870k
_journal_volume 17
_journal_year 2015
_chemical_formula_moiety '(C12 H10 O2)0.6, (C12H10 O3)0.4'
_chemical_formula_sum 'C12 H10 O2.4'
_chemical_formula_weight 192.60
_chemical_name_systematic 4-methoxy-1-naphtaldehyde
_chemical_properties_physical 'Air-sensitive, Oxygen-sensitive'
_space_group_crystal_system monoclinic
_space_group_IT_number 14
_space_group_name_Hall '-P 2yn'
_space_group_name_H-M_alt 'P 1 21/n 1'
_symmetry_cell_setting monoclinic
_symmetry_Int_Tables_number 14
_symmetry_space_group_name_Hall '-P 2yn'
_symmetry_space_group_name_H-M 'P 1 21/n 1'
_atom_sites_solution_hydrogens mixed
_audit_block_doi 10.5517/cc1413mx
_audit_creation_method SHELXL-2014/7
_audit_update_record
;
2015-01-15 deposited with the CCDC.
2015-03-23 downloaded from the CCDC.
;
_cell_angle_alpha 90
_cell_angle_beta 110.532(11)
_cell_angle_gamma 90
_cell_formula_units_Z 4
_cell_length_a 15.074(2)
_cell_length_b 3.9014(4)
_cell_length_c 17.001(3)
_cell_measurement_reflns_used 3606
_cell_measurement_temperature 200(2)
_cell_measurement_theta_max 26.09
_cell_measurement_theta_min 1.55
_cell_volume 936.3(2)
_computing_structure_refinement 'SHELXL-2014/7 (Sheldrick, 2014)'
_diffrn_ambient_temperature 200(2)
_diffrn_detector_area_resol_mean 6.67
_diffrn_measured_fraction_theta_full 1.000
_diffrn_measured_fraction_theta_max 1.000
_diffrn_measurement_device_type 'STOE IPDS 2'
_diffrn_measurement_method 'rotation method'
_diffrn_radiation_probe x-ray
_diffrn_radiation_type MoK\a
_diffrn_radiation_wavelength 0.71073
_diffrn_reflns_av_R_equivalents 0.1455
_diffrn_reflns_av_unetI/netI 0.0694
_diffrn_reflns_Laue_measured_fraction_full 1.000
_diffrn_reflns_Laue_measured_fraction_max 1.000
_diffrn_reflns_limit_h_max 17
_diffrn_reflns_limit_h_min -17
_diffrn_reflns_limit_k_max 4
_diffrn_reflns_limit_k_min -4
_diffrn_reflns_limit_l_max 20
_diffrn_reflns_limit_l_min -20
_diffrn_reflns_number 11041
_diffrn_reflns_point_group_measured_fraction_full 1.000
_diffrn_reflns_point_group_measured_fraction_max 1.000
_diffrn_reflns_theta_full 24.990
_diffrn_reflns_theta_max 24.990
_diffrn_reflns_theta_min 1.556
_diffrn_source 'sealed X-ray tube, 12 x 0.4 mm long-fine focus'
_exptl_absorpt_coefficient_mu 0.095
_exptl_absorpt_correction_type none
_exptl_crystal_colour Yellow
_exptl_crystal_density_diffrn 1.366
_exptl_crystal_description rectangle
_exptl_crystal_F_000 405
_exptl_crystal_size_max 0.43
_exptl_crystal_size_mid 0.070
_exptl_crystal_size_min 0.040
_refine_diff_density_max 0.168
_refine_diff_density_min -0.153
_refine_diff_density_rms 0.042
_refine_ls_extinction_coef 0.016(4)
_refine_ls_extinction_expression Fc^*^=kFc[1+0.001xFc^2^\l^3^/sin(2\q)]^-1/4^
_refine_ls_extinction_method 'SHELXL-2014/7 (Sheldrick 2014'
_refine_ls_goodness_of_fit_ref 0.971
_refine_ls_hydrogen_treatment heteroxyz
_refine_ls_matrix_type full
_refine_ls_number_parameters 140
_refine_ls_number_reflns 1660
_refine_ls_number_restraints 0
_refine_ls_restrained_S_all 0.971
_refine_ls_R_factor_all 0.1244
_refine_ls_R_factor_gt 0.0590
_refine_ls_shift/su_max 0.000
_refine_ls_shift/su_mean 0.000
_refine_ls_structure_factor_coef Fsqd
_refine_ls_weighting_details 'w=1/[\s^2^(Fo^2^)+(0.0663P)^2^] where P=(Fo^2^+2Fc^2^)/3'
_refine_ls_weighting_scheme calc
_refine_ls_wR_factor_gt 0.1317
_refine_ls_wR_factor_ref 0.1567
_reflns_Friedel_coverage 0.000
_reflns_number_gt 823
_reflns_number_total 1660
_reflns_threshold_expression 'I > 2\s(I)'
_cod_data_source_file c5cp00870k2.cif
_cod_data_source_block shelx
_cod_depositor_comments 'Adding full bibliography for 7219973.cif.'
_cod_original_sg_symbol_H-M 'P 21/n'
_cod_original_formula_sum 'C12 H10 O2.40'
_cod_database_code 7219973
_shelx_shelxl_version_number 2014/7
_shelx_space_group_comment
;
The symmetry employed for this shelxl refinement is uniquely defined
by the following loop, which should always be used as a source of
symmetry information in preference to the above space-group names.
They are only intended as comments.
;
_shelx_estimated_absorpt_t_min 0.978
_shelx_estimated_absorpt_t_max 0.998

loop_
_space_group_symop_operation_xyz
'x, y, z'
'-x+1/2, y+1/2, -z+1/2'
'-x, -y, -z'
'x-1/2, -y-1/2, z-1/2'

loop_
_atom_site_label
_atom_site_type_symbol
_atom_site_fract_x
_atom_site_fract_y
_atom_site_fract_z
_atom_site_U_iso_or_equiv
_atom_site_adp_type
_atom_site_occupancy
_atom_site_site_symmetry_order
_atom_site_calc_flag
_atom_site_refinement_flags_posn
_atom_site_refinement_flags_adp
_atom_site_refinement_flags_occupancy
_atom_site_disorder_assembly
_atom_site_disorder_group
C1 C 0.5595(2) 0.5012(8) 0.71074(18) 0.0575(8) Uani 1 1 d . . . . .
C2 C 0.6471(2) 0.6449(8) 0.7527(2) 0.0604(9) Uani 1 1 d . . . . .
H2 H 0.6821 0.7336 0.7204 0.072 Uiso 1 1 calc R U . . .
C3 C 0.6865(2) 0.6665(8) 0.8391(2) 0.0638(9) Uani 1 1 d . . . . .
H3 H 0.7473 0.7660 0.8651 0.077 Uiso 1 1 calc R U . . .
C4 C 0.6374(2) 0.5438(8) 0.88669(18) 0.0573(8) Uani 1 1 d . . . . .
C5 C 0.5464(2) 0.3912(8) 0.84839(18) 0.0557(8) Uani 1 1 d . . . . .
C6 C 0.4956(2) 0.2611(8) 0.8976(2) 0.0639(9) Uani 1 1 d . . . . .
H6 H 0.5226 0.2735 0.9571 0.077 Uiso 1 1 calc R U . . .
C7 C 0.4085(3) 0.1183(9) 0.8609(2) 0.0733(10) Uani 1 1 d . . . . .
H7 H 0.3750 0.0325 0.8947 0.088 Uiso 1 1 calc R U . . .
C8 C 0.3689(2) 0.0977(9) 0.7748(2) 0.0719(10) Uani 1 1 d . . . . .
H8 H 0.3080 -0.0024 0.7499 0.086 Uiso 1 1 calc R U . . .
C9 C 0.4157(2) 0.2192(8) 0.7237(2) 0.0633(9) Uani 1 1 d . . . . .
H9 H 0.3869 0.2020 0.6644 0.076 Uiso 1 1 calc R U . . .
C10 C 0.5066(2) 0.3695(7) 0.75972(18) 0.0529(8) Uani 1 1 d . . . . .
C11 C 0.5277(3) 0.4952(10) 0.6196(2) 0.0700(10) Uani 1 1 d . . . . .
C12 C 0.7585(3) 0.7184(11) 1.0144(2) 0.0894(12) Uani 1 1 d . . . . .
H12A H 0.8074 0.6079 0.9975 0.134 Uiso 1 1 calc R U . . .
H12B H 0.7748 0.6953 1.0752 0.134 Uiso 1 1 calc R U . . .
H12C H 0.7546 0.9619 0.9994 0.134 Uiso 1 1 calc R U . . .
O1 O 0.45379(19) 0.3740(8) 0.57199(15) 0.0951(9) Uani 1 1 d . . . . .
O2 O 0.66827(16) 0.5564(7) 0.97169(14) 0.0777(8) Uani 1 1 d . . . . .
O3 O 0.5937(4) 0.6452(17) 0.5904(3) 0.0689(17) Uani 0.4 1 d . . P A 2
H3A H 0.572(4) 0.65(2) 0.537(6) 0.103 Uiso 0.4 1 calc R U P A 2
H11 H 0.5697 0.5918 0.5947 0.083 Uiso 0.6 1 d . U P B 1

loop_
_atom_site_aniso_label
_atom_site_aniso_U_11
_atom_site_aniso_U_22
_atom_site_aniso_U_33
_atom_site_aniso_U_23
_atom_site_aniso_U_13
_atom_site_aniso_U_12
C1 0.0549(19) 0.056(2) 0.065(2) 0.0033(15) 0.0251(15) 0.0059(16)
C2 0.0527(18) 0.057(2) 0.079(2) 0.0046(16) 0.0328(16) 0.0041(15)
C3 0.0528(18) 0.059(2) 0.080(2) -0.0040(17) 0.0233(16) 0.0033(16)
C4 0.0535(19) 0.056(2) 0.059(2) -0.0008(15) 0.0154(15) 0.0094(15)
C5 0.0520(18) 0.0513(19) 0.069(2) 0.0032(15) 0.0279(15) 0.0089(14)
C6 0.070(2) 0.056(2) 0.074(2) 0.0064(16) 0.0351(17) 0.0094(18)
C7 0.072(2) 0.066(2) 0.101(3) 0.0093(19) 0.056(2) 0.0078(18)
C8 0.056(2) 0.064(2) 0.105(3) -0.001(2) 0.0397(19) 0.0001(17)
C9 0.0526(18) 0.057(2) 0.082(2) -0.0025(16) 0.0257(16) 0.0032(16)
C10 0.0474(17) 0.0472(17) 0.067(2) 0.0003(14) 0.0243(14) 0.0072(14)
C11 0.067(2) 0.076(3) 0.071(2) 0.0056(19) 0.0295(19) 0.0076(19)
C12 0.071(2) 0.092(3) 0.085(3) -0.019(2) 0.0039(19) 0.006(2)
O1 0.0765(17) 0.136(3) 0.0709(16) 0.0007(16) 0.0236(13) -0.0189(17)
O2 0.0663(15) 0.0906(19) 0.0688(15) -0.0041(13) 0.0144(11) 0.0118(13)
O3 0.051(3) 0.113(5) 0.044(3) 0.003(3) 0.019(2) -0.023(3)

loop_
_atom_type_symbol
_atom_type_description
_atom_type_scat_dispersion_real
_atom_type_scat_dispersion_imag
_atom_type_scat_source
C C 0.0033 0.0016 'International Tables Vol C Tables 4.2.6.8 and 6.1.1.4'
H H 0.0000 0.0000 'International Tables Vol C Tables 4.2.6.8 and 6.1.1.4'
O O 0.0106 0.0060 'International Tables Vol C Tables 4.2.6.8 and 6.1.1.4'

loop_
_geom_angle_atom_site_label_1
_geom_angle_atom_site_label_2
_geom_angle_atom_site_label_3
_geom_angle
C2 C1 C10 118.1(3)
C2 C1 C11 117.1(3)
C10 C1 C11 124.8(3)
C1 C2 C3 123.4(3)
C1 C2 H2 118.3
C3 C2 H2 118.3
C4 C3 C2 119.4(3)
C4 C3 H3 120.3
C2 C3 H3 120.3
O2 C4 C3 124.5(3)
O2 C4 C5 114.7(3)
C3 C4 C5 120.8(3)
C6 C5 C10 119.6(3)
C6 C5 C4 121.0(3)
C10 C5 C4 119.5(3)
C7 C6 C5 120.8(3)
C7 C6 H6 119.6
C5 C6 H6 119.6
C6 C7 C8 120.1(3)
C6 C7 H7 120.0
C8 C7 H7 120.0
C7 C8 C9 121.5(3)
C7 C8 H8 119.3
C9 C8 H8 119.3
C8 C9 C10 120.0(3)
C8 C9 H9 120.0
C10 C9 H9 120.0
C5 C10 C9 118.0(3)
C5 C10 C1 118.8(3)
C9 C10 C1 123.2(3)
O1 C11 O3 122.0(4)
O1 C11 C1 126.6(3)
O3 C11 C1 111.4(3)
O1 C11 H11 116.9(3)
C1 C11 H11 116.4(3)
O2 C12 H12A 109.5
O2 C12 H12B 109.5
H12A C12 H12B 109.5
O2 C12 H12C 109.5
H12A C12 H12C 109.5
H12B C12 H12C 109.5
C4 O2 C12 117.5(3)
C11 O3 H3A 109.5

loop_
_geom_bond_atom_site_label_1
_geom_bond_atom_site_label_2
_geom_bond_distance
C1 C2 1.380(4)
C1 C10 1.435(4)
C1 C11 1.453(4)
C2 C3 1.381(4)
C2 H2 0.9500
C3 C4 1.360(4)
C3 H3 0.9500
C4 O2 1.355(3)
C4 C5 1.426(4)
C5 C6 1.412(4)
C5 C10 1.416(4)
C6 C7 1.359(5)
C6 H6 0.9500
C7 C8 1.376(5)
C7 H7 0.9500
C8 C9 1.380(5)
C8 H8 0.9500
C9 C10 1.417(4)
C9 H9 0.9500
C11 O1 1.220(4)
C11 O3 1.388(6)
C11 H11 0.955(4)
C12 O2 1.443(4)
C12 H12A 0.9800
C12 H12B 0.9800
C12 H12C 0.9800
O3 H3A 0.85(10)

loop_
_geom_hbond_atom_site_label_D
_geom_hbond_atom_site_label_H
_geom_hbond_atom_site_label_A
_geom_hbond_distance_DH
_geom_hbond_distance_HA
_geom_hbond_distance_DA
_geom_hbond_angle_DHA
_geom_hbond_site_symmetry_A
O3 H3A O1 0.85 1.76 2.599(5) 170.9 3_666

loop_
_geom_torsion_atom_site_label_1
_geom_torsion_atom_site_label_2
_geom_torsion_atom_site_label_3
_geom_torsion_atom_site_label_4
_geom_torsion
C10 C1 C2 C3 0.4(5)
C11 C1 C2 C3 -179.6(3)
C1 C2 C3 C4 -0.5(5)
C2 C3 C4 O2 -178.8(3)
C2 C3 C4 C5 0.5(5)
O2 C4 C5 C6 -1.1(4)
C3 C4 C5 C6 179.5(3)
O2 C4 C5 C10 179.0(2)
C3 C4 C5 C10 -0.4(4)
C10 C5 C6 C7 -0.6(4)
C4 C5 C6 C7 179.5(3)
C5 C6 C7 C8 0.3(5)
C6 C7 C8 C9 0.1(5)
C7 C8 C9 C10 0.0(5)
C6 C5 C10 C9 0.7(4)
C4 C5 C10 C9 -179.4(3)
C6 C5 C10 C1 -179.6(3)
C4 C5 C10 C1 0.3(4)
C8 C9 C10 C5 -0.4(4)
C8 C9 C10 C1 180.0(3)
C2 C1 C10 C5 -0.2(4)
C11 C1 C10 C5 179.8(3)
C2 C1 C10 C9 179.4(3)
C11 C1 C10 C9 -0.6(5)
C2 C1 C11 O1 178.5(4)
C10 C1 C11 O1 -1.5(5)
C2 C1 C11 O3 -0.8(5)
C10 C1 C11 O3 179.2(4)
C3 C4 O2 C12 1.5(4)
C5 C4 O2 C12 -177.9(3)
